data_4101236
_journal_name_full 'Journal of the American Chemical Society'
_journal_paper_doi 10.1021/ja0603204
_journal_year 2006
_chemical_formula_sum 'C20 H14 O4'
_chemical_formula_weight 318.31
_space_group_IT_number 14
_symmetry_cell_setting monoclinic
_symmetry_space_group_name_Hall '-P 2yn'
_symmetry_space_group_name_H-M 'P 1 21/n 1'
_cell_angle_alpha 90.00
_cell_angle_beta 117.055(16)
_cell_angle_gamma 90.00
_cell_formula_units_Z 2
_cell_length_a 14.038(2)
_cell_length_b 4.3526(10)
_cell_length_c 14.864(2)
_cell_measurement_temperature 295(2)
_cell_volume 808.8(3)
_diffrn_ambient_temperature 295(2)
_exptl_crystal_density_diffrn 1.307
_cod_depositor_comments
;
The following automatic conversions were performed:
'_symmetry_cell_setting' value 'Monoclinic' changed to 'monoclinic'
according to '/home/saulius/struct/CIF-dictionaries/cif_core.dic'
dictionary named 'cif_core.dic' version 2.4.1 from 2010-06-29.

Automatic conversion script
Id: cif_fix_enum 1527 2010-12-29 10:47:43Z saulius 
;
_cod_original_sg_symbol_H-M 'P 21/n'
_cod_database_code 4101236

loop_
_symmetry_equiv_pos_as_xyz
'x, y, z'
'-x+1/2, y+1/2, -z+1/2'
'-x, -y, -z'
'x-1/2, -y-1/2, z-1/2'

loop_
_atom_site_label
_atom_site_type_symbol
_atom_site_fract_x
_atom_site_fract_y
_atom_site_fract_z
_atom_site_U_iso_or_equiv
_atom_site_adp_type
_atom_site_occupancy
_atom_site_symmetry_multiplicity
_atom_site_calc_flag
_atom_site_refinement_flags
_atom_site_disorder_assembly
_atom_site_disorder_group
O8 O 0.81892(10) 0.2795(3) 0.17060(10) 0.0925(6) Uani 1 1 d . . .
C6 C 0.95897(13) 0.5686(4) 0.16935(13) 0.0747(6) Uani 1 1 d . . .
C1 C 1.00602(18) 0.7193(5) 0.11688(15) 0.0931(7) Uani 1 1 d . . .
H1A H 0.9735 0.7126 0.0467 0.112 Uiso 1 1 calc R . .
C7 C 0.85971(16) 0.3945(5) 0.11158(15) 0.0849(6) Uani 1 1 d . . .
C11 C 0.54711(16) 0.4180(4) 0.02484(15) 0.0851(7) Uani 1 1 d . . .
C2 C 1.10016(19) 0.8777(5) 0.1683(2) 0.1027(8) Uani 1 1 d . . .
H2A H 1.1311 0.9766 0.1326 0.123 Uiso 1 1 calc R . .
O7 O 0.81683(12) 0.3582(4) 0.02164(11) 0.1177(7) Uani 1 1 d . . .
C10 C 0.62825(17) 0.2746(5) 0.06707(16) 0.0909(7) Uani 1 1 d . . .
C9 C 0.72454(17) 0.0912(5) 0.11944(19) 0.1054(8) Uani 1 1 d . . .
H9A H 0.7166 -0.0397 0.1684 0.126 Uiso 1 1 calc R . .
H9B H 0.7334 -0.0403 0.0711 0.126 Uiso 1 1 calc R . .
C5 C 1.00899(16) 0.5838(5) 0.27298(14) 0.0910(7) Uani 1 1 d . . .
H5A H 0.9794 0.4847 0.3098 0.109 Uiso 1 1 calc R . .
C4 C 1.10340(19) 0.7469(7) 0.32247(18) 0.1095(8) Uani 1 1 d . . .
H4A H 1.1367 0.7579 0.3926 0.131 Uiso 1 1 calc R . .
C3 C 1.14810(18) 0.8909(6) 0.2699(2) 0.1045(8) Uani 1 1 d . . .
H3A H 1.2118 0.9987 0.3041 0.125 Uiso 1 1 calc R . .

loop_
_atom_site_aniso_label
_atom_site_aniso_U_11
_atom_site_aniso_U_22
_atom_site_aniso_U_33
_atom_site_aniso_U_23
_atom_site_aniso_U_13
_atom_site_aniso_U_12
O8 0.0788(9) 0.0938(10) 0.0921(10) -0.0003(7) 0.0275(8) 0.0021(6)
C6 0.0666(10) 0.0795(11) 0.0719(11) -0.0033(8) 0.0261(9) 0.0164(8)
C1 0.0960(15) 0.1017(14) 0.0808(12) 0.0120(10) 0.0394(11) 0.0253(12)
C7 0.0783(12) 0.0895(12) 0.0760(13) -0.0030(10) 0.0255(11) 0.0230(10)
C11 0.0746(12) 0.0811(13) 0.0968(16) -0.0072(10) 0.0365(11) -0.0167(10)
C2 0.0933(16) 0.1016(15) 0.127(2) 0.0124(14) 0.0626(16) 0.0077(12)
O7 0.0992(11) 0.1530(15) 0.0798(11) -0.0173(9) 0.0222(9) 0.0075(10)
C10 0.0797(13) 0.0812(12) 0.1056(16) -0.0060(11) 0.0369(12) -0.0132(11)
C9 0.0856(14) 0.0813(13) 0.1247(19) -0.0001(11) 0.0263(13) -0.0037(10)
C5 0.0757(12) 0.1187(17) 0.0774(13) -0.0020(10) 0.0338(11) 0.0009(11)
C4 0.0841(14) 0.148(2) 0.0834(13) -0.0231(13) 0.0272(12) -0.0039(13)
C3 0.0774(13) 0.1094(16) 0.127(2) -0.0122(14) 0.0464(14) -0.0012(11)

loop_
_geom_bond_atom_site_label_1
_geom_bond_atom_site_label_2
_geom_bond_distance
_geom_bond_site_symmetry_2
_geom_bond_publ_flag
O8 C7 1.344(3) . ?
O8 C9 1.445(2) . ?
C6 C5 1.373(3) . ?
C6 C1 1.394(3) . ?
C6 C7 1.471(3) . ?
C1 C2 1.374(3) . ?
C7 O7 1.201(2) . ?
C11 C10 1.196(3) . ?
C11 C11 1.384(4) 3_665 ?
C2 C3 1.346(3) . ?
C10 C9 1.454(3) . ?
C5 C4 1.384(3) . ?
C4 C3 1.358(4) . ?
